data_7218113
loop_
_publ_author_name
'Xie, Ya-Jing'
'Sun, Jing'
'Yan, Chao Guo'

_publ_section_title
;
 Unprecedented formation of
 2-oxaspiro[bicyclo[2.2.1]heptane-6,3'-indoline] derivatives from reaction
 of 3-phenacyalideneoxindole with malononitrile or ethyl cyanoacetate
;
_journal_name_full 'RSC Adv.'
_journal_paper_doi 10.1039/C4RA06272H
_journal_year 2014
_chemical_formula_moiety 'C22 H19 N3 O3'
_chemical_formula_sum 'C22 H19 N3 O3'
_chemical_formula_weight 373.40
_chemical_name_systematic
; 
 ? 
;
_space_group_IT_number 2
_symmetry_cell_setting triclinic
_symmetry_space_group_name_Hall '-P 1'
_symmetry_space_group_name_H-M 'P -1'
_atom_sites_solution_hydrogens geom
_atom_sites_solution_primary direct
_atom_sites_solution_secondary difmap
_audit_creation_method SHELXL-97
_cell_angle_alpha 95.648(3)
_cell_angle_beta 102.202(3)
_cell_angle_gamma 112.343(3)
_cell_formula_units_Z 4
_cell_length_a 9.5200(11)
_cell_length_b 11.3170(12)
_cell_length_c 20.585(2)
_cell_measurement_reflns_used 7682
_cell_measurement_temperature 296(2)
_cell_measurement_theta_max 24.62
_cell_measurement_theta_min 2.34
_cell_volume 1965.4(4)
_computing_cell_refinement 'Bruker SMART'
_computing_data_collection 'Bruker SMART'
_computing_data_reduction 'Bruker SAINT'
_computing_molecular_graphics 'Bruker SHELXTL'
_computing_publication_material 'Bruker SHELXTL'
_computing_structure_refinement 'SHELXL-97 (Sheldrick, 1997)'
_computing_structure_solution 'SHELXS-97 (Sheldrick, 1990)'
_diffrn_ambient_temperature 296(2)
_diffrn_measured_fraction_theta_full 0.990
_diffrn_measured_fraction_theta_max 0.990
_diffrn_measurement_device_type 'CCD area detector'
_diffrn_measurement_method 'phi and omega scans'
_diffrn_radiation_monochromator graphite
_diffrn_radiation_source 'fine-focus sealed tube'
_diffrn_radiation_type MoK\a
_diffrn_radiation_wavelength 0.71073
_diffrn_reflns_av_R_equivalents 0.0557
_diffrn_reflns_av_sigmaI/netI 0.0705
_diffrn_reflns_limit_h_max 12
_diffrn_reflns_limit_h_min -12
_diffrn_reflns_limit_k_max 14
_diffrn_reflns_limit_k_min -14
_diffrn_reflns_limit_l_max 26
_diffrn_reflns_limit_l_min -26
_diffrn_reflns_number 31862
_diffrn_reflns_theta_full 27.63
_diffrn_reflns_theta_max 27.63
_diffrn_reflns_theta_min 1.03
_exptl_absorpt_coefficient_mu 0.086
_exptl_absorpt_correction_T_max 0.985
_exptl_absorpt_correction_T_min 0.972
_exptl_absorpt_correction_type multi-scan
_exptl_absorpt_process_details sadabs
_exptl_crystal_density_diffrn 1.262
_exptl_crystal_density_method 'not measured'
_exptl_crystal_F_000 784
_exptl_crystal_size_max 0.38
_exptl_crystal_size_mid 0.28
_exptl_crystal_size_min 0.18
_refine_diff_density_max 0.723
_refine_diff_density_min -0.471
_refine_diff_density_rms 0.060
_refine_ls_extinction_method none
_refine_ls_goodness_of_fit_ref 1.017
_refine_ls_hydrogen_treatment constr
_refine_ls_matrix_type full
_refine_ls_number_parameters 507
_refine_ls_number_reflns 9070
_refine_ls_number_restraints 0
_refine_ls_restrained_S_all 1.017
_refine_ls_R_factor_all 0.1682
_refine_ls_R_factor_gt 0.0806
_refine_ls_shift/su_max 0.000
_refine_ls_shift/su_mean 0.000
_refine_ls_structure_factor_coef Fsqd
_refine_ls_weighting_details 'calc w=1/[\s^2^(Fo^2^)+(0.0933P)^2^+1.0564P] where P=(Fo^2^+2Fc^2^)/3'
_refine_ls_weighting_scheme calc
_refine_ls_wR_factor_gt 0.1887
_refine_ls_wR_factor_ref 0.2298
_reflns_number_gt 4582
_reflns_number_total 9155
_reflns_threshold_expression >2sigma(I)
_cod_data_source_file c4ra06272h3.cif
_cod_data_source_block 2
_cod_database_code 7218113

loop_
_symmetry_equiv_pos_as_xyz
'x, y, z'
'-x, -y, -z'

loop_
_atom_site_label
_atom_site_type_symbol
_atom_site_fract_x
_atom_site_fract_y
_atom_site_fract_z
_atom_site_U_iso_or_equiv
_atom_site_adp_type
_atom_site_occupancy
_atom_site_symmetry_multiplicity
_atom_site_calc_flag
_atom_site_refinement_flags
C1 C 0.5754(4) 0.0749(4) 0.41240(19) 0.0704(9) Uani 1 1 d .
H1 H 0.5083 -0.0117 0.3933 0.084 Uiso 1 1 calc R
C2 C 0.6765(5) 0.1055(5) 0.4760(2) 0.0923(12) Uani 1 1 d .
H2 H 0.6775 0.0399 0.4998 0.111 Uiso 1 1 calc R
C3 C 0.7747(6) 0.2312(7) 0.5039(3) 0.1124(16) Uani 1 1 d .
H3 H 0.8426 0.2516 0.5471 0.135 Uiso 1 1 calc R
C4 C 0.7753(5) 0.3288(5) 0.4694(3) 0.1142(17) Uani 1 1 d .
H4 H 0.8442 0.4148 0.4889 0.137 Uiso 1 1 calc R
C5 C 0.6727(4) 0.2991(4) 0.4050(2) 0.0839(11) Uani 1 1 d .
H5 H 0.6721 0.3652 0.3815 0.101 Uiso 1 1 calc R
C6 C 0.5721(3) 0.1716(3) 0.37625(17) 0.0579(8) Uani 1 1 d .
C7 C 0.4599(4) 0.1383(3) 0.30702(16) 0.0576(8) Uani 1 1 d .
H7A H 0.5194 0.1724 0.2751 0.069 Uiso 1 1 calc R
H7B H 0.4075 0.0443 0.2926 0.069 Uiso 1 1 calc R
C8 C 0.3463(4) 0.2983(3) 0.27947(15) 0.0511(7) Uani 1 1 d .
C9 C 0.1997(3) 0.3185(3) 0.28509(15) 0.0479(7) Uani 1 1 d .
H9 H 0.1289 0.2945 0.2392 0.057 Uiso 1 1 calc R
C10 C 0.1258(3) 0.2163(3) 0.32353(14) 0.0479(7) Uani 1 1 d .
C11 C -0.0084(4) 0.1845(3) 0.34520(18) 0.0647(9) Uani 1 1 d .
H11 H -0.0677 0.2336 0.3393 0.078 Uiso 1 1 calc R
C12 C -0.0535(4) 0.0779(4) 0.37594(19) 0.0731(10) Uani 1 1 d .
H12 H -0.1436 0.0557 0.3913 0.088 Uiso 1 1 calc R
C13 C 0.0330(4) 0.0045(3) 0.38411(17) 0.0650(9) Uani 1 1 d .
H13 H 0.0004 -0.0667 0.4049 0.078 Uiso 1 1 calc R
C14 C 0.1670(4) 0.0344(3) 0.36210(15) 0.0532(7) Uani 1 1 d .
H14 H 0.2251 -0.0158 0.3673 0.064 Uiso 1 1 calc R
C15 C 0.2115(3) 0.1412(2) 0.33211(14) 0.0441(7) Uani 1 1 d .
C16 C 0.2355(4) 0.4608(3) 0.31340(15) 0.0495(7) Uani 1 1 d .
H16 H 0.1396 0.4632 0.3226 0.059 Uiso 1 1 calc R
C17 C 0.3640(5) 0.5121(3) 0.37933(16) 0.0663(10) Uani 1 1 d .
C18 C 0.5618(6) 0.6977(5) 0.4587(2) 0.1059(15) Uani 1 1 d .
H18A H 0.5537 0.7742 0.4803 0.127 Uiso 1 1 calc R
H18B H 0.5511 0.6373 0.4896 0.127 Uiso 1 1 calc R
C19 C 0.7089(7) 0.7339(7) 0.4455(3) 0.173(3) Uani 1 1 d .
H19A H 0.7240 0.6571 0.4314 0.259 Uiso 1 1 calc R
H19B H 0.7903 0.7860 0.4858 0.259 Uiso 1 1 calc R
H19C H 0.7135 0.7833 0.4101 0.259 Uiso 1 1 calc R
C20 C 0.2828(3) 0.5509(3) 0.26216(14) 0.0477(7) Uani 1 1 d .
H20 H 0.3911 0.5666 0.2616 0.057 Uiso 1 1 calc R
C21 C 0.2767(4) 0.6778(3) 0.28019(16) 0.0556(8) Uani 1 1 d .
C22 C 0.1797(4) 0.4907(3) 0.19314(19) 0.0611(8) Uani 1 1 d .
C23 C 0.4469(4) 0.9650(3) 0.0936(2) 0.0690(9) Uani 1 1 d .
H23 H 0.5077 1.0542 0.1074 0.083 Uiso 1 1 calc R
C24 C 0.3337(5) 0.9180(4) 0.0324(2) 0.0838(11) Uani 1 1 d .
H24 H 0.3188 0.9754 0.0052 0.101 Uiso 1 1 calc R
C25 C 0.2428(5) 0.7871(4) 0.0114(2) 0.0864(12) Uani 1 1 d .
H25 H 0.1668 0.7551 -0.0301 0.104 Uiso 1 1 calc R
C26 C 0.2652(5) 0.7033(4) 0.0524(2) 0.0910(13) Uani 1 1 d .
H26 H 0.2023 0.6144 0.0390 0.109 Uiso 1 1 calc R
C27 C 0.3791(4) 0.7498(3) 0.1128(2) 0.0747(10) Uani 1 1 d .
H27 H 0.3949 0.6920 0.1395 0.090 Uiso 1 1 calc R
C28 C 0.4715(3) 0.8821(3) 0.13465(16) 0.0524(7) Uani 1 1 d .
C29 C 0.5948(4) 0.9321(3) 0.20176(16) 0.0562(8) Uani 1 1 d .
H29A H 0.6396 1.0266 0.2112 0.067 Uiso 1 1 calc R
H29B H 0.5451 0.9027 0.2372 0.067 Uiso 1 1 calc R
C30 C 0.7294(3) 0.7864(3) 0.23139(14) 0.0453(7) Uani 1 1 d .
C31 C 0.8781(3) 0.7717(2) 0.22319(13) 0.0416(6) Uani 1 1 d .
H31 H 0.9502 0.7900 0.2683 0.050 Uiso 1 1 calc R
C32 C 0.9480(3) 0.8803(2) 0.18695(13) 0.0417(6) Uani 1 1 d .
C33 C 1.0820(3) 0.9206(3) 0.16518(16) 0.0541(8) Uani 1 1 d .
H33 H 1.1481 0.8772 0.1713 0.065 Uiso 1 1 calc R
C34 C 1.1172(4) 1.0275(3) 0.13378(17) 0.0628(9) Uani 1 1 d .
H34 H 1.2082 1.0562 0.1190 0.075 Uiso 1 1 calc R
C35 C 1.0200(4) 1.0914(3) 0.12422(17) 0.0605(8) Uani 1 1 d .
H35 H 1.0461 1.1625 0.1029 0.073 Uiso 1 1 calc R
C36 C 0.8842(4) 1.0525(3) 0.14553(15) 0.0527(7) Uani 1 1 d .
H36 H 0.8181 1.0958 0.1391 0.063 Uiso 1 1 calc R
C37 C 0.8506(3) 0.9463(2) 0.17692(13) 0.0427(6) Uani 1 1 d .
C38 C 0.8438(3) 0.6339(2) 0.18645(14) 0.0434(6) Uani 1 1 d .
H38 H 0.9439 0.6310 0.1837 0.052 Uiso 1 1 calc R
C39 C 0.7398(4) 0.6055(3) 0.11554(15) 0.0526(7) Uani 1 1 d .
C40 C 0.7396(5) 0.6317(4) 0.00189(17) 0.0901(12) Uani 1 1 d .
H40A H 0.6415 0.5539 -0.0113 0.108 Uiso 1 1 calc R
H40B H 0.8033 0.6237 -0.0279 0.108 Uiso 1 1 calc R
C41 C 0.7053(7) 0.7465(5) -0.0058(2) 0.1168(17) Uani 1 1 d .
H41A H 0.6295 0.7471 0.0182 0.175 Uiso 1 1 calc R
H41B H 0.6635 0.7431 -0.0530 0.175 Uiso 1 1 calc R
H41C H 0.8007 0.8242 0.0122 0.175 Uiso 1 1 calc R
C42 C 0.7632(3) 0.5276(3) 0.22465(15) 0.0495(7) Uani 1 1 d .
H42 H 0.6596 0.5264 0.2245 0.059 Uiso 1 1 calc R
C43 C 0.8545(4) 0.5537(3) 0.2946(2) 0.0692(9) Uani 1 1 d .
C44 C 0.7403(5) 0.3981(3) 0.1933(2) 0.0775(11) Uani 1 1 d .
N1 N 0.3412(3) 0.1905(2) 0.30505(12) 0.0479(6) Uani 1 1 d .
N2 N 0.0987(4) 0.4440(3) 0.14012(18) 0.0928(11) Uani 1 1 d .
N3 N 0.2655(4) 0.7739(3) 0.29137(16) 0.0786(9) Uani 1 1 d .
N4 N 0.7216(3) 0.8889(2) 0.20367(11) 0.0460(6) Uani 1 1 d .
N5 N 0.9291(5) 0.5723(4) 0.3481(2) 0.1165(14) Uani 1 1 d .
N6 N 0.7250(6) 0.2972(3) 0.1707(3) 0.1344(17) Uani 1 1 d .
O1 O 0.4495(3) 0.3655(2) 0.25566(13) 0.0710(7) Uani 1 1 d .
O2 O 0.3993(6) 0.4457(3) 0.41340(17) 0.170(2) Uani 1 1 d .
O3 O 0.4347(3) 0.6361(3) 0.39562(13) 0.1017(10) Uani 1 1 d .
O4 O 0.6337(3) 0.7191(2) 0.25870(11) 0.0610(6) Uani 1 1 d .
O5 O 0.5996(3) 0.5586(3) 0.10252(12) 0.0865(8) Uani 1 1 d .
O6 O 0.8234(3) 0.6415(2) 0.07191(11) 0.0732(7) Uani 1 1 d .

loop_
_atom_site_aniso_label
_atom_site_aniso_U_11
_atom_site_aniso_U_22
_atom_site_aniso_U_33
_atom_site_aniso_U_23
_atom_site_aniso_U_13
_atom_site_aniso_U_12
C1 0.062(2) 0.068(2) 0.085(3) 0.014(2) 0.018(2) 0.0324(18)
C2 0.079(3) 0.110(4) 0.091(3) 0.018(3) 0.018(2) 0.046(3)
C3 0.083(3) 0.138(5) 0.101(4) -0.009(4) 0.000(3) 0.050(4)
C4 0.064(3) 0.087(3) 0.150(5) -0.028(3) 0.010(3) 0.010(2)
C5 0.060(2) 0.063(2) 0.120(3) 0.006(2) 0.027(2) 0.0175(19)
C6 0.0431(17) 0.058(2) 0.078(2) 0.0083(17) 0.0258(16) 0.0229(15)
C7 0.063(2) 0.0490(17) 0.076(2) 0.0117(16) 0.0344(18) 0.0307(16)
C8 0.0558(18) 0.0370(15) 0.0623(19) 0.0082(14) 0.0243(16) 0.0172(14)
C9 0.0475(16) 0.0400(15) 0.0578(17) 0.0095(14) 0.0148(14) 0.0197(13)
C10 0.0443(16) 0.0362(15) 0.0574(17) 0.0027(13) 0.0136(14) 0.0122(13)
C11 0.0483(19) 0.062(2) 0.091(2) 0.0179(19) 0.0292(18) 0.0245(16)
C12 0.056(2) 0.071(2) 0.093(3) 0.018(2) 0.040(2) 0.0157(18)
C13 0.062(2) 0.0513(19) 0.073(2) 0.0152(17) 0.0267(18) 0.0089(17)
C14 0.0574(19) 0.0387(16) 0.0609(18) 0.0097(14) 0.0203(15) 0.0147(14)
C15 0.0440(16) 0.0337(14) 0.0496(16) 0.0020(13) 0.0155(13) 0.0108(12)
C16 0.0556(18) 0.0413(16) 0.0601(18) 0.0125(14) 0.0222(15) 0.0251(14)
C17 0.111(3) 0.0421(18) 0.0514(19) 0.0086(16) 0.0135(19) 0.042(2)
C18 0.116(4) 0.091(3) 0.070(3) 0.011(2) -0.006(3) 0.017(3)
C19 0.087(4) 0.239(8) 0.097(4) -0.017(4) 0.017(3) -0.017(4)
C20 0.0480(17) 0.0404(15) 0.0577(18) 0.0104(14) 0.0144(14) 0.0211(13)
C21 0.0548(19) 0.0462(18) 0.064(2) 0.0119(15) 0.0124(15) 0.0202(15)
C22 0.072(2) 0.0442(18) 0.065(2) 0.0150(17) 0.0178(19) 0.0214(16)
C23 0.064(2) 0.054(2) 0.098(3) 0.0237(19) 0.024(2) 0.0314(17)
C24 0.081(3) 0.085(3) 0.098(3) 0.039(2) 0.020(2) 0.044(2)
C25 0.080(3) 0.095(3) 0.084(3) 0.012(2) 0.007(2) 0.044(3)
C26 0.087(3) 0.058(2) 0.105(3) 0.003(2) -0.004(3) 0.025(2)
C27 0.076(2) 0.056(2) 0.087(3) 0.0196(19) 0.008(2) 0.0267(19)
C28 0.0488(17) 0.0513(18) 0.068(2) 0.0141(16) 0.0233(15) 0.0274(15)
C29 0.0573(19) 0.0496(17) 0.073(2) 0.0095(16) 0.0282(17) 0.0293(15)
C30 0.0476(17) 0.0368(15) 0.0468(16) 0.0023(13) 0.0152(14) 0.0125(13)
C31 0.0387(15) 0.0348(14) 0.0447(15) 0.0053(12) 0.0067(12) 0.0113(12)
C32 0.0377(15) 0.0317(13) 0.0491(16) 0.0036(12) 0.0097(12) 0.0091(12)
C33 0.0445(17) 0.0449(17) 0.072(2) 0.0127(15) 0.0167(15) 0.0170(14)
C34 0.0552(19) 0.0516(18) 0.083(2) 0.0220(17) 0.0302(18) 0.0154(16)
C35 0.066(2) 0.0417(17) 0.072(2) 0.0196(15) 0.0253(18) 0.0154(16)
C36 0.0595(19) 0.0377(15) 0.0634(19) 0.0115(14) 0.0176(16) 0.0218(14)
C37 0.0444(16) 0.0311(14) 0.0474(15) 0.0001(12) 0.0116(13) 0.0122(12)
C38 0.0421(15) 0.0361(14) 0.0536(17) 0.0098(13) 0.0142(13) 0.0169(12)
C39 0.057(2) 0.0401(16) 0.0548(19) 0.0004(14) 0.0135(16) 0.0162(15)
C40 0.115(3) 0.081(3) 0.050(2) 0.0042(19) 0.013(2) 0.021(2)
C41 0.161(5) 0.090(3) 0.084(3) 0.029(3) 0.007(3) 0.047(3)
C42 0.0480(17) 0.0356(15) 0.0656(19) 0.0128(14) 0.0174(15) 0.0163(13)
C43 0.064(2) 0.066(2) 0.075(3) 0.035(2) 0.022(2) 0.0179(18)
C44 0.091(3) 0.0411(19) 0.116(3) 0.024(2) 0.054(2) 0.0286(18)
N1 0.0506(14) 0.0377(12) 0.0640(15) 0.0122(11) 0.0270(12) 0.0210(11)
N2 0.113(3) 0.068(2) 0.069(2) 0.0124(18) 0.003(2) 0.0198(19)
N3 0.095(2) 0.0503(17) 0.097(2) 0.0145(16) 0.0252(18) 0.0370(16)
N4 0.0461(14) 0.0390(13) 0.0570(14) 0.0074(11) 0.0197(11) 0.0193(11)
N5 0.096(3) 0.133(3) 0.087(3) 0.054(2) 0.007(2) 0.014(2)
N6 0.179(4) 0.053(2) 0.202(5) 0.029(3) 0.116(4) 0.046(2)
O1 0.0732(15) 0.0568(13) 0.1058(18) 0.0346(13) 0.0547(14) 0.0304(12)
O2 0.257(5) 0.0599(18) 0.102(2) 0.0089(17) -0.064(3) 0.029(2)
O3 0.107(2) 0.0681(17) 0.0805(18) 0.0196(14) -0.0160(16) 0.0043(15)
O4 0.0633(14) 0.0535(13) 0.0723(14) 0.0178(11) 0.0336(12) 0.0211(11)
O5 0.0588(16) 0.111(2) 0.0652(15) 0.0059(14) 0.0033(12) 0.0188(15)
O6 0.0825(17) 0.0667(15) 0.0543(13) 0.0079(11) 0.0172(12) 0.0153(12)

loop_
_atom_type_symbol
_atom_type_description
_atom_type_scat_dispersion_real
_atom_type_scat_dispersion_imag
_atom_type_scat_source
C C 0.0033 0.0016 'International Tables Vol C Tables 4.2.6.8 and 6.1.1.4'
H H 0.0000 0.0000 'International Tables Vol C Tables 4.2.6.8 and 6.1.1.4'
N N 0.0061 0.0033 'International Tables Vol C Tables 4.2.6.8 and 6.1.1.4'
O O 0.0106 0.0060 'International Tables Vol C Tables 4.2.6.8 and 6.1.1.4'

loop_
_geom_angle_atom_site_label_1
_geom_angle_atom_site_label_2
_geom_angle_atom_site_label_3
_geom_angle
C2 C1 C6 120.8(4)
C2 C1 H1 119.6
C6 C1 H1 119.6
C3 C2 C1 119.8(5)
C3 C2 H2 120.1
C1 C2 H2 120.1
C2 C3 C4 120.8(5)
C2 C3 H3 119.6
C4 C3 H3 119.6
C3 C4 C5 119.9(4)
C3 C4 H4 120.0
C5 C4 H4 120.0
C6 C5 C4 119.7(4)
C6 C5 H5 120.2
C4 C5 H5 120.2
C5 C6 C1 118.9(3)
C5 C6 C7 120.2(3)
C1 C6 C7 120.8(3)
N1 C7 C6 112.9(2)
N1 C7 H7A 109.0
C6 C7 H7A 109.0
N1 C7 H7B 109.0
C6 C7 H7B 109.0
H7A C7 H7B 107.8
O1 C8 N1 125.8(3)
O1 C8 C9 126.4(3)
N1 C8 C9 107.8(2)
C10 C9 C8 102.7(2)
C10 C9 C16 118.2(2)
C8 C9 C16 113.0(2)
C10 C9 H9 107.5
C8 C9 H9 107.5
C16 C9 H9 107.5
C11 C10 C15 119.8(3)
C11 C10 C9 131.6(3)
C15 C10 C9 108.4(2)
C10 C11 C12 118.6(3)
C10 C11 H11 120.7
C12 C11 H11 120.7
C13 C12 C11 120.8(3)
C13 C12 H12 119.6
C11 C12 H12 119.6
C12 C13 C14 121.3(3)
C12 C13 H13 119.3
C14 C13 H13 119.3
C15 C14 C13 117.3(3)
C15 C14 H14 121.3
C13 C14 H14 121.3
C14 C15 C10 122.1(3)
C14 C15 N1 128.2(3)
C10 C15 N1 109.7(2)
C17 C16 C9 110.8(2)
C17 C16 C20 109.8(2)
C9 C16 C20 112.2(2)
C17 C16 H16 108.0
C9 C16 H16 108.0
C20 C16 H16 108.0
O2 C17 O3 121.3(3)
O2 C17 C16 123.9(3)
O3 C17 C16 114.8(3)
C19 C18 O3 110.5(4)
C19 C18 H18A 109.6
O3 C18 H18A 109.6
C19 C18 H18B 109.6
O3 C18 H18B 109.6
H18A C18 H18B 108.1
C18 C19 H19A 109.5
C18 C19 H19B 109.5
H19A C19 H19B 109.5
C18 C19 H19C 109.5
H19A C19 H19C 109.5
H19B C19 H19C 109.5
C22 C20 C21 107.2(2)
C22 C20 C16 111.8(2)
C21 C20 C16 112.8(2)
C22 C20 H20 108.3
C21 C20 H20 108.3
C16 C20 H20 108.3
N3 C21 C20 176.5(3)
N2 C22 C20 179.3(4)
C28 C23 C24 120.9(3)
C28 C23 H23 119.5
C24 C23 H23 119.5
C25 C24 C23 120.3(4)
C25 C24 H24 119.9
C23 C24 H24 119.9
C24 C25 C26 119.3(4)
C24 C25 H25 120.4
C26 C25 H25 120.4
C27 C26 C25 120.4(4)
C27 C26 H26 119.8
C25 C26 H26 119.8
C26 C27 C28 120.8(3)
C26 C27 H27 119.6
C28 C27 H27 119.6
C23 C28 C27 118.2(3)
C23 C28 C29 121.6(3)
C27 C28 C29 120.2(3)
N4 C29 C28 112.9(2)
N4 C29 H29A 109.0
C28 C29 H29A 109.0
N4 C29 H29B 109.0
C28 C29 H29B 109.0
H29A C29 H29B 107.8
O4 C30 N4 125.4(3)
O4 C30 C31 126.4(3)
N4 C30 C31 108.3(2)
C32 C31 C30 102.5(2)
C32 C31 C38 115.1(2)
C30 C31 C38 112.9(2)
C32 C31 H31 108.7
C30 C31 H31 108.7
C38 C31 H31 108.7
C33 C32 C37 119.6(3)
C33 C32 C31 132.0(2)
C37 C32 C31 108.3(2)
C32 C33 C34 118.6(3)
C32 C33 H33 120.7
C34 C33 H33 120.7
C35 C34 C33 121.1(3)
C35 C34 H34 119.5
C33 C34 H34 119.5
C34 C35 C36 121.4(3)
C34 C35 H35 119.3
C36 C35 H35 119.3
C35 C36 C37 117.1(3)
C35 C36 H36 121.5
C37 C36 H36 121.5
C36 C37 C32 122.2(3)
C36 C37 N4 128.0(2)
C32 C37 N4 109.7(2)
C39 C38 C31 109.9(2)
C39 C38 C42 109.3(2)
C31 C38 C42 111.9(2)
C39 C38 H38 108.6
C31 C38 H38 108.6
C42 C38 H38 108.6
O5 C39 O6 125.7(3)
O5 C39 C38 122.6(3)
O6 C39 C38 111.6(3)
O6 C40 C41 111.3(3)
O6 C40 H40A 109.4
C41 C40 H40A 109.4
O6 C40 H40B 109.4
C41 C40 H40B 109.4
H40A C40 H40B 108.0
C40 C41 H41A 109.5
C40 C41 H41B 109.5
H41A C41 H41B 109.5
C40 C41 H41C 109.5
H41A C41 H41C 109.5
H41B C41 H41C 109.5
C43 C42 C44 107.4(3)
C43 C42 C38 111.7(2)
C44 C42 C38 112.5(3)
C43 C42 H42 108.4
C44 C42 H42 108.4
C38 C42 H42 108.4
N5 C43 C42 177.4(4)
N6 C44 C42 178.0(5)
C8 N1 C15 111.1(2)
C8 N1 C7 124.0(2)
C15 N1 C7 124.9(2)
C30 N4 C37 111.1(2)
C30 N4 C29 124.0(2)
C37 N4 C29 124.9(2)
C17 O3 C18 119.9(3)
C39 O6 C40 118.2(3)

loop_
_geom_bond_atom_site_label_1
_geom_bond_atom_site_label_2
_geom_bond_distance
C1 C2 1.372(5)
C1 C6 1.389(5)
C1 H1 0.9300
C2 C3 1.352(7)
C2 H2 0.9300
C3 C4 1.371(7)
C3 H3 0.9300
C4 C5 1.393(7)
C4 H4 0.9300
C5 C6 1.375(5)
C5 H5 0.9300
C6 C7 1.503(4)
C7 N1 1.455(3)
C7 H7A 0.9700
C7 H7B 0.9700
C8 O1 1.222(3)
C8 N1 1.364(4)
C8 C9 1.523(4)
C9 C10 1.502(4)
C9 C16 1.538(4)
C9 H9 0.9800
C10 C11 1.372(4)
C10 C15 1.384(4)
C11 C12 1.382(5)
C11 H11 0.9300
C12 C13 1.373(5)
C12 H12 0.9300
C13 C14 1.376(4)
C13 H13 0.9300
C14 C15 1.375(4)
C14 H14 0.9300
C15 N1 1.405(3)
C16 C17 1.509(4)
C16 C20 1.555(4)
C16 H16 0.9800
C17 O2 1.170(4)
C17 O3 1.275(4)
C18 C19 1.398(7)
C18 O3 1.467(5)
C18 H18A 0.9700
C18 H18B 0.9700
C19 H19A 0.9600
C19 H19B 0.9600
C19 H19C 0.9600
C20 C22 1.469(5)
C20 C21 1.474(4)
C20 H20 0.9800
C21 N3 1.139(4)
C22 N2 1.134(4)
C23 C28 1.374(4)
C23 C24 1.375(5)
C23 H23 0.9300
C24 C25 1.367(5)
C24 H24 0.9300
C25 C26 1.376(5)
C25 H25 0.9300
C26 C27 1.365(5)
C26 H26 0.9300
C27 C28 1.385(4)
C27 H27 0.9300
C28 C29 1.504(4)
C29 N4 1.459(3)
C29 H29A 0.9700
C29 H29B 0.9700
C30 O4 1.224(3)
C30 N4 1.362(3)
C30 C31 1.528(4)
C31 C32 1.509(4)
C31 C38 1.546(4)
C31 H31 0.9800
C32 C33 1.370(4)
C32 C37 1.392(4)
C33 C34 1.390(4)
C33 H33 0.9300
C34 C35 1.371(4)
C34 H34 0.9300
C35 C36 1.379(4)
C35 H35 0.9300
C36 C37 1.383(4)
C36 H36 0.9300
C37 N4 1.408(3)
C38 C39 1.506(4)
C38 C42 1.547(4)
C38 H38 0.9800
C39 O5 1.190(4)
C39 O6 1.317(4)
C40 O6 1.463(4)
C40 C41 1.470(6)
C40 H40A 0.9700
C40 H40B 0.9700
C41 H41A 0.9600
C41 H41B 0.9600
C41 H41C 0.9600
C42 C43 1.452(5)
C42 C44 1.457(4)
C42 H42 0.9800
C43 N5 1.128(4)
C44 N6 1.132(4)
